data_4113851
loop_
_publ_author_name
'Yasuhiro Ohki'
'Nobuo Matsuura'
'Tadashi Marumoto'
'Hiroyuki Kawaguchi'
'Kazuyuki Tatsumi'

_publ_contact_author_address
;           
Department of Chemistry, Nagoya University, Furo-cho, Chikusa-ku, 
Nagoya 464-8602, Japan
;
_publ_contact_author_email i45100a@nucc.cc.nagoya-u.ac.jp
_publ_contact_author_fax +81-52-789-2943
_publ_contact_author_name 'Kazuyuki Tatsumi'
_publ_contact_author_phone +81-52-789-2476
_publ_section_title
;
 Heterolytic Cleavage of Dihydrogen Promoted by Sulfido-Bridged
 Tungsten-Ruthenium Dinuclear Complexes
;
_journal_name_full 'Journal of the American Chemical Society'
_journal_page_first 7978
_journal_page_last 7988
_journal_paper_doi 10.1021/ja029941x
_journal_volume 125
_journal_year 2003
_chemical_formula_sum 'C49 H48 F3 N O3 P2 Ru S4 W'
_chemical_formula_weight 1231.03
_space_group_IT_number 2
_symmetry_cell_setting triclinic
_symmetry_Int_Tables_number 2
_symmetry_space_group_name_Hall '-P 1'
_symmetry_space_group_name_H-M 'P -1'
_audit_creation_date 'Sat Dec 21 16:03:00 2002'
_audit_creation_method 'by teXsan'
_cell_angle_alpha 77.6218(6)
_cell_angle_beta 77.0646(5)
_cell_angle_gamma 82.866(1)
_cell_formula_units_Z 2
_cell_length_a 12.5670(6)
_cell_length_b 13.764(1)
_cell_length_c 14.728(1)
_cell_measurement_temperature 273.2
_cell_volume 2417.4(3)
_computing_data_reduction 'teXsan Ver. 1.11'
_computing_publication_material 'teXsan Ver. 1.11'
_computing_structure_refinement 'teXsan Ver. 1.10'
_computing_structure_solution SIR92
_diffrn_radiation_type 'Mo K\a'
_diffrn_radiation_wavelength 0.7107
_diffrn_reflns_limit_h_max 0
_diffrn_reflns_limit_h_min 0
_diffrn_reflns_limit_k_max 0
_diffrn_reflns_limit_k_min 0
_diffrn_reflns_limit_l_max 0
_diffrn_reflns_limit_l_min 0
_diffrn_reflns_number 9937
_exptl_absorpt_coefficient_mu 2.986
_exptl_absorpt_correction_type none
_exptl_crystal_colour plate
_exptl_crystal_density_diffrn 1.691
_exptl_crystal_description red
_exptl_crystal_size_max 0.150
_exptl_crystal_size_mid 0.100
_exptl_crystal_size_min 0.050
_refine_diff_density_max 2.61
_refine_diff_density_min -0.95
_refine_ls_extinction_method none
_refine_ls_goodness_of_fit_ref 1.907
_refine_ls_hydrogen_treatment noref
_refine_ls_number_parameters 577
_refine_ls_number_reflns 9407
_refine_ls_R_factor_gt 0.0284
_refine_ls_shift/su_max 0.0380
_refine_ls_structure_factor_coef F
_refine_ls_weighting_details 'w = 1/[\s^2^(Fo) + 0.00040|Fo|^2^]'
_refine_ls_weighting_scheme calc
_refine_ls_wR_factor_ref 0.0508
_reflns_number_gt 9407
_reflns_number_total 0
_reflns_threshold_expression F^2^>2.0\s(F^2^)
_cod_data_source_file ja029941xsi20030328_023805_7.cif
_cod_data_source_block '[Cp*WS3Ru(PPh3)2(CH3CN)](OTf)(9)'
_cod_original_cell_volume 2417.4(2)
_cod_original_sg_symbol_H-M 'P -1 '
_cod_original_formula_sum 'C49 H48 F3 N O3 P2 S4 Ru W '
_cod_database_code 4113851

loop_
_symmetry_equiv_pos_as_xyz
x,y,z
-x,-y,-z

loop_
_atom_site_label
_atom_site_type_symbol
_atom_site_fract_x
_atom_site_fract_y
_atom_site_fract_z
_atom_site_U_iso_or_equiv
_atom_site_adp_type
_atom_site_occupancy
_atom_site_calc_flag
W W 1.032050(9) 0.147069(9) 0.206423(8) 0.01568(5) Uani 1.00 d
Ru Ru 0.86207(2) 0.27646(2) 0.23622(2) 0.01145(7) Uani 1.00 d
S(1) S 0.93490(7) 0.15046(6) 0.35223(6) 0.0163(2) Uani 1.00 d
S(2) S 1.05812(7) 0.30922(7) 0.16224(6) 0.0192(2) Uani 1.00 d
S(3) S 0.89521(7) 0.14792(6) 0.13332(6) 0.0179(2) Uani 1.00 d
S(4) S 0.5749(1) 0.30975(10) -0.13791(8) 0.0427(3) Uani 1.00 d
P(1) P 0.69157(7) 0.20665(6) 0.30791(6) 0.0136(2) Uani 1.00 d
P(2) P 0.87074(7) 0.40944(7) 0.31403(6) 0.0158(2) Uani 1.00 d
F(1) F 0.6225(6) 0.1183(3) -0.1326(3) 0.114(2) Uani 1.00 d
F(2) F 0.5697(3) 0.1554(3) 0.0027(2) 0.0593(10) Uani 1.00 d
F(3) F 0.7284(3) 0.1855(4) -0.0771(4) 0.100(2) Uani 1.00 d
O(1) O 0.6437(4) 0.3284(3) -0.2297(2) 0.061(1) Uani 1.00 d
O(2) O 0.4649(4) 0.2967(5) -0.1356(5) 0.116(2) Uani 1.00 d
O(3) O 0.5933(5) 0.3683(3) -0.0756(3) 0.085(2) Uani 1.00 d
N N 0.8015(2) 0.3800(2) 0.1343(2) 0.0168(7) Uani 1.00 d
C(1) C 1.1567(3) 0.0473(3) 0.1113(3) 0.033(1) Uani 1.00 d
C(2) C 1.1016(3) -0.0175(3) 0.1920(3) 0.0271(9) Uani 1.00 d
C(3) C 1.1291(3) 0.0016(3) 0.2736(3) 0.0295(10) Uani 1.00 d
C(4) C 1.2034(3) 0.0781(3) 0.2437(4) 0.039(1) Uani 1.00 d
C(5) C 1.2181(3) 0.1084(3) 0.1440(4) 0.038(1) Uani 1.00 d
C(6) C 1.1540(5) 0.0483(4) 0.0098(4) 0.056(2) Uani 1.00 d
C(7) C 1.0339(4) -0.0989(3) 0.1899(4) 0.040(1) Uani 1.00 d
C(8) C 1.0938(5) -0.0564(4) 0.3732(4) 0.051(1) Uani 1.00 d
C(9) C 1.2565(5) 0.1192(5) 0.3080(6) 0.069(2) Uani 1.00 d
C(10) C 1.2963(4) 0.1805(5) 0.0812(6) 0.073(2) Uani 1.00 d
C(11) C 0.6528(3) 0.1810(3) 0.4378(2) 0.0170(8) Uani 1.00 d
C(12) C 0.7005(3) 0.2277(3) 0.4909(2) 0.0183(8) Uani 1.00 d
C(13) C 0.6703(3) 0.2107(3) 0.5894(3) 0.0245(9) Uani 1.00 d
C(14) C 0.5913(3) 0.1459(3) 0.6358(2) 0.0248(9) Uani 1.00 d
C(15) C 0.5434(3) 0.0982(3) 0.5826(3) 0.0281(10) Uani 1.00 d
C(16) C 0.5735(3) 0.1154(3) 0.4848(3) 0.0260(10) Uani 1.00 d
C(17) C 0.5670(3) 0.2742(3) 0.2726(2) 0.0175(8) Uani 1.00 d
C(18) C 0.4770(3) 0.3029(3) 0.3387(3) 0.0229(9) Uani 1.00 d
C(19) C 0.3872(3) 0.3597(3) 0.3091(3) 0.032(1) Uani 1.00 d
C(20) C 0.3857(3) 0.3880(4) 0.2137(3) 0.036(1) Uani 1.00 d
C(21) C 0.4741(3) 0.3600(3) 0.1463(3) 0.029(1) Uani 1.00 d
C(22) C 0.5645(3) 0.3030(3) 0.1755(3) 0.0219(9) Uani 1.00 d
C(23) C 0.6876(3) 0.0813(3) 0.2840(2) 0.0201(8) Uani 1.00 d
C(24) C 0.7419(3) 0.0002(3) 0.3349(3) 0.031(1) Uani 1.00 d
C(25) C 0.7431(4) -0.0959(3) 0.3161(4) 0.042(1) Uani 1.00 d
C(26) C 0.6926(4) -0.1118(4) 0.2480(4) 0.044(1) Uani 1.00 d
C(27) C 0.6377(4) -0.0320(4) 0.1981(3) 0.036(1) Uani 1.00 d
C(28) C 0.6347(3) 0.0637(3) 0.2161(2) 0.0264(9) Uani 1.00 d
C(29) C 0.9513(3) 0.5092(3) 0.2351(3) 0.0244(9) Uani 1.00 d
C(30) C 1.0583(3) 0.5210(3) 0.2364(3) 0.0289(10) Uani 1.00 d
C(31) C 1.1157(4) 0.5965(4) 0.1720(4) 0.043(1) Uani 1.00 d
C(32) C 1.0657(5) 0.6601(4) 0.1052(3) 0.048(1) Uani 1.00 d
C(33) C 0.9581(6) 0.6504(4) 0.1042(3) 0.055(2) Uani 1.00 d
C(34) C 0.8996(4) 0.5767(3) 0.1697(3) 0.039(1) Uani 1.00 d
C(35) C 0.9341(3) 0.3722(3) 0.4190(2) 0.0213(9) Uani 1.00 d
C(36) C 1.0395(3) 0.3250(3) 0.4090(3) 0.0269(10) Uani 1.00 d
C(37) C 1.0864(4) 0.2914(3) 0.4891(3) 0.035(1) Uani 1.00 d
C(38) C 1.0275(4) 0.3018(4) 0.5776(3) 0.040(1) Uani 1.00 d
C(39) C 0.9227(4) 0.3458(4) 0.5885(3) 0.038(1) Uani 1.00 d
C(40) C 0.8755(3) 0.3819(3) 0.5087(3) 0.0255(9) Uani 1.00 d
C(41) C 0.7480(3) 0.4873(3) 0.3541(3) 0.0219(9) Uani 1.00 d
C(42) C 0.7570(4) 0.5660(3) 0.3971(3) 0.031(1) Uani 1.00 d
C(43) C 0.6661(4) 0.6306(3) 0.4222(3) 0.039(1) Uani 1.00 d
C(44) C 0.5670(4) 0.6160(4) 0.4050(4) 0.046(1) Uani 1.00 d
C(45) C 0.5578(4) 0.5403(4) 0.3601(4) 0.045(1) Uani 1.00 d
C(46) C 0.6483(4) 0.4753(3) 0.3348(3) 0.034(1) Uani 1.00 d
C(47) C 0.7652(3) 0.4401(3) 0.0807(2) 0.0218(9) Uani 1.00 d
C(48) C 0.7154(4) 0.5174(3) 0.0151(3) 0.035(1) Uani 1.00 d
C(49) C 0.6256(4) 0.1875(4) -0.0852(3) 0.041(1) Uani 1.00 d
H(1) H 1.0791 0.0621 0.0008 0.0665 Uiso 1.00 calc
H(2) H 1.1985 0.0996 -0.0314 0.0665 Uiso 1.00 calc
H(3) H 1.1828 -0.0162 -0.0056 0.0665 Uiso 1.00 calc
H(4) H 1.0048 -0.1318 0.2544 0.0482 Uiso 1.00 calc
H(5) H 0.9738 -0.0706 0.1586 0.0482 Uiso 1.00 calc
H(6) H 1.0791 -0.1471 0.1556 0.0482 Uiso 1.00 calc
H(7) H 1.0144 -0.0520 0.3906 0.0614 Uiso 1.00 calc
H(8) H 1.1213 -0.1258 0.3759 0.0614 Uiso 1.00 calc
H(9) H 1.1229 -0.0288 0.4170 0.0614 Uiso 1.00 calc
H(10) H 1.2997 0.0658 0.3414 0.0830 Uiso 1.00 calc
H(11) H 1.3038 0.1702 0.2705 0.0830 Uiso 1.00 calc
H(12) H 1.2004 0.1481 0.3537 0.0830 Uiso 1.00 calc
H(13) H 1.3706 0.1561 0.0877 0.0873 Uiso 1.00 calc
H(14) H 1.2901 0.1870 0.0157 0.0873 Uiso 1.00 calc
H(15) H 1.2790 0.2451 0.0997 0.0873 Uiso 1.00 calc
H(16) H 0.7561 0.2734 0.4588 0.0220 Uiso 1.00 calc
H(17) H 0.7048 0.2443 0.6254 0.0294 Uiso 1.00 calc
H(18) H 0.5695 0.1338 0.7045 0.0298 Uiso 1.00 calc
H(19) H 0.4881 0.0522 0.6148 0.0337 Uiso 1.00 calc
H(20) H 0.5392 0.0817 0.4488 0.0312 Uiso 1.00 calc
H(21) H 0.4771 0.2831 0.4059 0.0276 Uiso 1.00 calc
H(22) H 0.3253 0.3796 0.3557 0.0386 Uiso 1.00 calc
H(23) H 0.3226 0.4276 0.1935 0.0429 Uiso 1.00 calc
H(24) H 0.4729 0.3800 0.0792 0.0351 Uiso 1.00 calc
H(25) H 0.6261 0.2832 0.1285 0.0263 Uiso 1.00 calc
H(26) H 0.7787 0.0102 0.3831 0.0376 Uiso 1.00 calc
H(27) H 0.7804 -0.1519 0.3521 0.0507 Uiso 1.00 calc
H(28) H 0.6952 -0.1782 0.2348 0.0529 Uiso 1.00 calc
H(29) H 0.6010 -0.0428 0.1502 0.0431 Uiso 1.00 calc
H(30) H 0.5953 0.1188 0.1810 0.0317 Uiso 1.00 calc
H(31) H 1.0944 0.4763 0.2828 0.0347 Uiso 1.00 calc
H(32) H 1.1907 0.6041 0.1744 0.0512 Uiso 1.00 calc
H(33) H 1.1060 0.7112 0.0592 0.0581 Uiso 1.00 calc
H(34) H 0.9226 0.6954 0.0576 0.0654 Uiso 1.00 calc
H(35) H 0.8231 0.5724 0.1700 0.0463 Uiso 1.00 calc
H(36) H 1.0803 0.3156 0.3469 0.0322 Uiso 1.00 calc
H(37) H 1.1608 0.2605 0.4821 0.0424 Uiso 1.00 calc
H(38) H 1.0605 0.2779 0.6327 0.0480 Uiso 1.00 calc
H(39) H 0.8812 0.3520 0.6513 0.0451 Uiso 1.00 calc
H(40) H 0.8015 0.4138 0.5164 0.0307 Uiso 1.00 calc
H(41) H 0.8271 0.5757 0.4097 0.0375 Uiso 1.00 calc
H(42) H 0.6727 0.6856 0.4517 0.0463 Uiso 1.00 calc
H(43) H 0.5028 0.6594 0.4246 0.0557 Uiso 1.00 calc
H(44) H 0.4879 0.5323 0.3461 0.0542 Uiso 1.00 calc
H(45) H 0.6414 0.4217 0.3037 0.0408 Uiso 1.00 calc
H(46) H 0.7193 0.5821 0.0296 0.0420 Uiso 1.00 calc
H(47) H 0.7545 0.5158 -0.0495 0.0420 Uiso 1.00 calc
H(48) H 0.6394 0.5055 0.0213 0.0420 Uiso 1.00 calc

loop_
_atom_site_aniso_label
_atom_site_aniso_U_11
_atom_site_aniso_U_22
_atom_site_aniso_U_33
_atom_site_aniso_U_12
_atom_site_aniso_U_13
_atom_site_aniso_U_23
W 0.01142(9) 0.01394(10) 0.01920(10) 0.00052(6) 0.00013(6) -0.00209(6)
Ru 0.0113(1) 0.0113(1) 0.0105(1) 0.00046(9) -0.0018(1) -0.00050(10)
S(1) 0.0159(4) 0.0157(4) 0.0152(4) 0.0000(3) -0.0037(3) 0.0017(3)
S(2) 0.0166(4) 0.0170(4) 0.0210(4) -0.0036(3) 0.0013(3) -0.0012(3)
S(3) 0.0167(4) 0.0203(4) 0.0166(4) -0.0015(3) -0.0008(3) -0.0063(3)
S(4) 0.0413(6) 0.0442(7) 0.0351(6) 0.0062(5) 0.0001(5) -0.0053(5)
P(1) 0.0113(4) 0.0157(4) 0.0126(4) -0.0003(3) -0.0015(3) -0.0017(3)
P(2) 0.0196(4) 0.0134(4) 0.0145(4) -0.0024(3) -0.0040(3) -0.0018(3)
F(1) 0.224(6) 0.056(3) 0.077(3) 0.013(3) -0.054(4) -0.031(2)
F(2) 0.057(2) 0.069(2) 0.042(2) -0.005(2) -0.006(1) 0.006(1)
F(3) 0.038(2) 0.105(4) 0.137(4) 0.013(2) -0.022(2) 0.017(3)
O(1) 0.074(3) 0.074(3) 0.027(2) 0.000(2) 0.000(2) -0.008(2)
O(2) 0.039(2) 0.129(5) 0.149(5) -0.007(3) -0.037(3) 0.057(4)
O(3) 0.154(5) 0.047(3) 0.043(2) -0.018(3) 0.016(3) -0.018(2)
N 0.019(1) 0.016(1) 0.014(1) -0.001(1) -0.003(1) 0.000(1)
C(1) 0.028(2) 0.025(2) 0.038(2) 0.008(2) 0.009(2) -0.007(2)
C(2) 0.021(2) 0.018(2) 0.036(2) 0.004(1) 0.004(2) -0.004(2)
C(3) 0.023(2) 0.021(2) 0.041(2) 0.014(1) -0.009(2) -0.005(2)
C(4) 0.018(2) 0.031(2) 0.072(3) 0.012(2) -0.019(2) -0.018(2)
C(5) 0.013(2) 0.030(2) 0.060(3) 0.001(2) 0.009(2) -0.003(2)
C(6) 0.063(3) 0.053(3) 0.033(2) 0.013(3) 0.019(2) -0.010(2)
C(7) 0.041(2) 0.021(2) 0.058(3) 0.002(2) -0.003(2) -0.015(2)
C(8) 0.057(3) 0.042(3) 0.040(2) 0.028(2) -0.010(2) 0.006(2)
C(9) 0.048(3) 0.058(4) 0.125(6) 0.020(3) -0.056(4) -0.041(4)
C(10) 0.021(2) 0.054(4) 0.123(6) -0.008(2) 0.019(3) -0.006(4)
C(11) 0.014(1) 0.020(2) 0.015(1) 0.001(1) -0.001(1) 0.000(1)
C(12) 0.015(2) 0.018(2) 0.021(2) -0.002(1) -0.001(1) -0.003(1)
C(13) 0.021(2) 0.037(2) 0.017(2) -0.001(2) -0.003(1) -0.011(1)
C(14) 0.025(2) 0.032(2) 0.012(1) 0.002(1) 0.001(1) -0.002(1)
C(15) 0.026(2) 0.031(2) 0.024(2) -0.011(2) 0.004(2) -0.002(2)
C(16) 0.022(2) 0.039(2) 0.017(2) -0.013(2) 0.001(1) -0.004(1)
C(17) 0.015(1) 0.017(2) 0.020(2) 0.000(1) -0.002(1) -0.004(1)
C(18) 0.016(2) 0.030(2) 0.020(2) 0.004(1) -0.004(1) -0.005(1)
C(19) 0.019(2) 0.041(3) 0.033(2) 0.007(2) -0.002(2) -0.007(2)
C(20) 0.024(2) 0.043(3) 0.037(2) 0.008(2) -0.015(2) 0.000(2)
C(21) 0.026(2) 0.038(2) 0.023(2) 0.001(2) -0.011(2) 0.002(2)
C(22) 0.017(2) 0.025(2) 0.023(2) 0.002(1) -0.006(1) -0.003(1)
C(23) 0.017(2) 0.020(2) 0.019(2) -0.006(1) 0.008(1) -0.005(1)
C(24) 0.022(2) 0.017(2) 0.048(2) -0.002(1) 0.003(2) 0.000(2)
C(25) 0.031(2) 0.020(2) 0.066(3) -0.005(2) 0.007(2) -0.003(2)
C(26) 0.040(2) 0.029(2) 0.052(3) -0.012(2) 0.030(2) -0.020(2)
C(27) 0.046(2) 0.037(3) 0.023(2) -0.016(2) 0.015(2) -0.019(2)
C(28) 0.033(2) 0.027(2) 0.017(2) -0.010(2) 0.005(2) -0.006(1)
C(29) 0.039(2) 0.015(2) 0.019(2) -0.005(1) -0.004(2) -0.004(1)
C(30) 0.036(2) 0.021(2) 0.027(2) -0.009(2) 0.004(2) -0.005(2)
C(31) 0.042(2) 0.037(3) 0.045(3) -0.019(2) 0.016(2) -0.017(2)
C(32) 0.083(4) 0.034(3) 0.024(2) -0.027(3) 0.010(2) -0.006(2)
C(33) 0.113(5) 0.025(2) 0.030(2) -0.016(3) -0.025(3) 0.003(2)
C(34) 0.069(3) 0.021(2) 0.031(2) -0.019(2) -0.022(2) 0.007(2)
C(35) 0.029(2) 0.018(2) 0.019(2) -0.008(1) -0.012(2) 0.000(1)
C(36) 0.027(2) 0.028(2) 0.028(2) -0.007(2) -0.011(2) -0.003(2)
C(37) 0.030(2) 0.037(2) 0.042(2) -0.010(2) -0.022(2) 0.007(2)
C(38) 0.051(3) 0.044(3) 0.031(2) -0.026(2) -0.027(2) 0.012(2)
C(39) 0.057(3) 0.041(3) 0.020(2) -0.027(2) -0.013(2) 0.001(2)
C(40) 0.033(2) 0.024(2) 0.021(2) -0.012(2) -0.007(2) -0.002(1)
C(41) 0.024(2) 0.017(2) 0.024(2) 0.001(1) -0.006(2) -0.004(1)
C(42) 0.036(2) 0.024(2) 0.036(2) 0.001(2) -0.009(2) -0.011(2)
C(43) 0.052(3) 0.019(2) 0.041(2) 0.003(2) 0.002(2) -0.015(2)
C(44) 0.045(3) 0.029(3) 0.057(3) 0.017(2) -0.001(2) -0.012(2)
C(45) 0.030(2) 0.042(3) 0.064(3) 0.017(2) -0.015(2) -0.017(2)
C(46) 0.034(2) 0.029(2) 0.041(2) 0.007(2) -0.012(2) -0.010(2)
C(47) 0.026(2) 0.021(2) 0.018(2) -0.002(1) -0.002(1) -0.003(1)
C(48) 0.045(3) 0.027(2) 0.032(2) 0.004(2) -0.019(2) 0.005(2)
C(49) 0.033(2) 0.054(3) 0.038(2) 0.005(2) -0.012(2) -0.016(2)

loop_
_atom_type_symbol
_atom_type_description
_atom_type_scat_dispersion_real
_atom_type_scat_dispersion_imag
_atom_type_scat_source
W W -0.849 6.872
;International Tables for Crystallography
(1992, Vol. C, Tables 4.2.6.8 and 6.1.1.1)
;
Ru Ru -1.259 0.836
;International Tables for Crystallography
(1992, Vol. C, Tables 4.2.6.8 and 6.1.1.1)
;
P P 0.102 0.094
;International Tables for Crystallography
(1992, Vol. C, Tables 4.2.6.8 and 6.1.1.1)
;
S S 0.125 0.123
;International Tables for Crystallography
(1992, Vol. C, Tables 4.2.6.8 and 6.1.1.1)
;
F F 0.017 0.010
;International Tables for Crystallography
(1992, Vol. C, Tables 4.2.6.8 and 6.1.1.1)
;
O O 0.011 0.006
;International Tables for Crystallography
(1992, Vol. C, Tables 4.2.6.8 and 6.1.1.1)
;
N N 0.006 0.003
;International Tables for Crystallography
(1992, Vol. C, Tables 4.2.6.8 and 6.1.1.1)
;
C C 0.003 0.002
;International Tables for Crystallography
(1992, Vol. C, Tables 4.2.6.8 and 6.1.1.1)
;
H H 0.000 0.000
;International Tables for Crystallography
(1992, Vol. C, Table 6.1.1.2)
;

loop_
_geom_angle_atom_site_label_1
_geom_angle_atom_site_label_2
_geom_angle_atom_site_label_3
_geom_angle
_geom_angle_site_symmetry_3
_geom_angle_publ_flag
Ru W S(1) 58.82(2) 0_555 yes
Ru W S(2) 61.73(2) 0_555 yes
Ru W S(3) 61.61(2) 0_555 yes
Ru W C(1) 152.9(1) 0_555 yes
Ru W C(2) 148.87(9) 0_555 yes
Ru W C(3) 145.4(1) 0_555 yes
Ru W C(4) 147.4(1) 0_555 yes
Ru W C(5) 151.3(1) 0_555 yes
S(1) W S(2) 97.79(3) 0_555 yes
S(1) W S(3) 98.86(3) 0_555 yes
S(1) W C(1) 144.2(1) 0_555 yes
S(1) W C(2) 110.58(10) 0_555 yes
S(1) W C(3) 87.2(1) 0_555 yes
S(1) W C(4) 99.6(1) 0_555 yes
S(1) W C(5) 134.0(1) 0_555 yes
S(2) W S(3) 97.63(3) 0_555 yes
S(2) W C(1) 113.1(1) 0_555 yes
S(2) W C(2) 146.88(9) 0_555 yes
S(2) W C(3) 136.4(1) 0_555 yes
S(2) W C(4) 101.9(1) 0_555 yes
S(2) W C(5) 89.7(1) 0_555 yes
S(3) W C(1) 94.7(1) 0_555 yes
S(3) W C(2) 94.6(1) 0_555 yes
S(3) W C(3) 124.5(1) 0_555 yes
S(3) W C(4) 150.9(1) 0_555 yes
S(3) W C(5) 125.2(1) 0_555 yes
C(1) W C(2) 35.0(1) 0_555 yes
C(1) W C(3) 58.1(2) 0_555 yes
C(1) W C(4) 57.8(2) 0_555 yes
C(1) W C(5) 35.2(2) 0_555 yes
C(2) W C(3) 34.7(1) 0_555 yes
C(2) W C(4) 57.8(1) 0_555 yes
C(2) W C(5) 58.4(1) 0_555 yes
C(3) W C(4) 35.1(2) 0_555 yes
C(3) W C(5) 58.6(2) 0_555 yes
C(4) W C(5) 34.8(2) 0_555 yes
W Ru S(1) 52.28(2) 0_555 yes
W Ru S(2) 51.37(2) 0_555 yes
W Ru S(3) 51.22(2) 0_555 yes
W Ru P(1) 115.60(2) 0_555 yes
W Ru P(2) 120.12(2) 0_555 yes
W Ru N 126.04(8) 0_555 yes
S(1) Ru S(2) 86.01(3) 0_555 yes
S(1) Ru S(3) 86.83(3) 0_555 yes
S(1) Ru P(1) 84.87(3) 0_555 yes
S(1) Ru P(2) 94.11(3) 0_555 yes
S(1) Ru N 177.91(8) 0_555 yes
S(2) Ru S(3) 83.71(3) 0_555 yes
S(2) Ru P(1) 166.95(3) 0_555 yes
S(2) Ru P(2) 83.29(3) 0_555 yes
S(2) Ru N 93.61(8) 0_555 yes
S(3) Ru P(1) 86.49(3) 0_555 yes
S(3) Ru P(2) 166.87(3) 0_555 yes
S(3) Ru N 91.08(8) 0_555 yes
P(1) Ru P(2) 106.64(3) 0_555 yes
P(1) Ru N 95.17(8) 0_555 yes
P(2) Ru N 87.89(8) 0_555 yes
W S(1) Ru 68.90(2) 0_555 yes
W S(2) Ru 66.90(2) 0_555 yes
W S(3) Ru 67.17(2) 0_555 yes
O(1) S(4) O(2) 115.8(4) 0_555 yes
O(1) S(4) O(3) 113.9(3) 0_555 yes
O(1) S(4) C(49) 103.6(3) 0_555 yes
O(2) S(4) O(3) 116.4(4) 0_555 yes
O(2) S(4) C(49) 102.6(3) 0_555 yes
O(3) S(4) C(49) 101.5(3) 0_555 yes
Ru P(1) C(11) 118.0(1) 0_555 yes
Ru P(1) C(17) 117.8(1) 0_555 yes
Ru P(1) C(23) 112.7(1) 0_555 yes
C(11) P(1) C(17) 102.7(2) 0_555 yes
C(11) P(1) C(23) 100.2(2) 0_555 yes
C(17) P(1) C(23) 103.0(2) 0_555 yes
Ru P(2) C(29) 112.1(1) 0_555 yes
Ru P(2) C(35) 114.4(1) 0_555 yes
Ru P(2) C(41) 121.1(1) 0_555 yes
C(29) P(2) C(35) 105.3(2) 0_555 yes
C(29) P(2) C(41) 97.9(2) 0_555 yes
C(35) P(2) C(41) 103.8(2) 0_555 yes
Ru N C(47) 176.8(3) 0_555 yes
W C(1) C(2) 72.2(2) 0_555 yes
W C(1) C(5) 71.8(2) 0_555 yes
W C(1) C(6) 123.4(3) 0_555 yes
C(2) C(1) C(5) 107.8(4) 0_555 yes
C(2) C(1) C(6) 125.9(4) 0_555 yes
C(5) C(1) C(6) 126.3(4) 0_555 yes
W C(2) C(1) 72.8(2) 0_555 yes
W C(2) C(3) 72.6(2) 0_555 yes
W C(2) C(7) 124.8(3) 0_555 yes
C(1) C(2) C(3) 108.6(4) 0_555 yes
C(1) C(2) C(7) 125.7(4) 0_555 yes
C(3) C(2) C(7) 125.5(4) 0_555 yes
W C(3) C(2) 72.7(2) 0_555 yes
W C(3) C(4) 73.0(2) 0_555 yes
W C(3) C(8) 124.2(3) 0_555 yes
C(2) C(3) C(4) 107.7(4) 0_555 yes
C(2) C(3) C(8) 125.2(4) 0_555 yes
C(4) C(3) C(8) 126.9(4) 0_555 yes
W C(4) C(3) 71.9(2) 0_555 yes
W C(4) C(5) 71.8(2) 0_555 yes
W C(4) C(9) 122.2(3) 0_555 yes
C(3) C(4) C(5) 108.4(4) 0_555 yes
C(3) C(4) C(9) 125.5(5) 0_555 yes
C(5) C(4) C(9) 126.2(5) 0_555 yes
W C(5) C(1) 73.0(2) 0_555 yes
W C(5) C(4) 73.4(2) 0_555 yes
W C(5) C(10) 125.9(3) 0_555 yes
C(1) C(5) C(4) 107.6(4) 0_555 yes
C(1) C(5) C(10) 125.0(5) 0_555 yes
C(4) C(5) C(10) 126.8(5) 0_555 yes
P(1) C(11) C(12) 120.6(2) 0_555 yes
P(1) C(11) C(16) 120.8(3) 0_555 yes
C(12) C(11) C(16) 118.6(3) 0_555 yes
C(11) C(12) C(13) 121.3(3) 0_555 yes
C(12) C(13) C(14) 119.9(3) 0_555 yes
C(13) C(14) C(15) 119.0(3) 0_555 yes
C(14) C(15) C(16) 120.9(3) 0_555 yes
C(11) C(16) C(15) 120.2(3) 0_555 yes
P(1) C(17) C(18) 122.1(2) 0_555 yes
P(1) C(17) C(22) 119.1(3) 0_555 yes
C(18) C(17) C(22) 118.7(3) 0_555 yes
C(17) C(18) C(19) 120.6(3) 0_555 yes
C(18) C(19) C(20) 120.3(4) 0_555 yes
C(19) C(20) C(21) 120.2(4) 0_555 yes
C(20) C(21) C(22) 119.8(3) 0_555 yes
C(17) C(22) C(21) 120.4(3) 0_555 yes
P(1) C(23) C(24) 118.6(3) 0_555 yes
P(1) C(23) C(28) 123.0(3) 0_555 yes
C(24) C(23) C(28) 118.4(4) 0_555 yes
C(23) C(24) C(25) 119.8(4) 0_555 yes
C(24) C(25) C(26) 121.2(5) 0_555 yes
C(25) C(26) C(27) 119.2(4) 0_555 yes
C(26) C(27) C(28) 120.6(4) 0_555 yes
C(23) C(28) C(27) 120.8(4) 0_555 yes
P(2) C(29) C(30) 124.3(3) 0_555 yes
P(2) C(29) C(34) 117.3(3) 0_555 yes
C(30) C(29) C(34) 118.5(4) 0_555 yes
C(29) C(30) C(31) 121.1(4) 0_555 yes
C(30) C(31) C(32) 120.0(4) 0_555 yes
C(31) C(32) C(33) 119.5(4) 0_555 yes
C(32) C(33) C(34) 120.7(5) 0_555 yes
C(29) C(34) C(33) 120.1(5) 0_555 yes
P(2) C(35) C(36) 119.1(3) 0_555 yes
P(2) C(35) C(40) 121.3(3) 0_555 yes
C(36) C(35) C(40) 119.4(3) 0_555 yes
C(35) C(36) C(37) 119.7(4) 0_555 yes
C(36) C(37) C(38) 120.3(4) 0_555 yes
C(37) C(38) C(39) 120.5(4) 0_555 yes
C(38) C(39) C(40) 119.9(4) 0_555 yes
C(35) C(40) C(39) 120.2(4) 0_555 yes
P(2) C(41) C(42) 119.3(3) 0_555 yes
P(2) C(41) C(46) 121.1(3) 0_555 yes
C(42) C(41) C(46) 119.4(4) 0_555 yes
C(41) C(42) C(43) 120.4(4) 0_555 yes
C(42) C(43) C(44) 119.5(4) 0_555 yes
C(43) C(44) C(45) 120.6(4) 0_555 yes
C(44) C(45) C(46) 120.2(4) 0_555 yes
C(41) C(46) C(45) 119.9(4) 0_555 yes
N C(47) C(48) 177.9(4) 0_555 yes
S(4) C(49) F(1) 114.0(4) 0_555 yes
S(4) C(49) F(2) 112.9(4) 0_555 yes
S(4) C(49) F(3) 111.9(4) 0_555 yes
F(1) C(49) F(2) 105.7(5) 0_555 yes
F(1) C(49) F(3) 106.2(5) 0_555 yes
F(2) C(49) F(3) 105.5(4) 0_555 yes

loop_
_geom_bond_atom_site_label_1
_geom_bond_atom_site_label_2
_geom_bond_distance
_geom_bond_publ_flag
W Ru 2.6264(3) yes
W S(1) 2.2269(8) yes
W S(2) 2.2306(9) yes
W S(3) 2.2215(8) yes
W C(1) 2.368(4) yes
W C(2) 2.360(4) yes
W C(3) 2.358(4) yes
W C(4) 2.374(4) yes
W C(5) 2.353(4) yes
Ru S(1) 2.4084(8) yes
Ru S(2) 2.5148(8) yes
Ru S(3) 2.5069(8) yes
Ru P(1) 2.3860(8) yes
Ru P(2) 2.3832(9) yes
Ru N 2.046(3) yes
S(4) O(1) 1.423(4) yes
S(4) O(2) 1.408(5) yes
S(4) O(3) 1.415(5) yes
S(4) C(49) 1.798(5) yes
P(1) C(11) 1.832(3) yes
P(1) C(17) 1.839(4) yes
P(1) C(23) 1.842(4) yes
P(2) C(29) 1.842(4) yes
P(2) C(35) 1.842(3) yes
P(2) C(41) 1.825(4) yes
F(1) C(49) 1.306(6) yes
F(2) C(49) 1.337(6) yes
F(3) C(49) 1.320(6) yes
N C(47) 1.142(5) yes
C(1) C(2) 1.421(6) yes
C(1) C(5) 1.426(7) yes
C(1) C(6) 1.500(7) yes
C(2) C(3) 1.406(6) yes
C(2) C(7) 1.498(6) yes
C(3) C(4) 1.427(6) yes
C(3) C(8) 1.510(6) yes
C(4) C(5) 1.414(7) yes
C(4) C(9) 1.507(7) yes
C(5) C(10) 1.499(7) yes
C(11) C(12) 1.380(5) yes
C(11) C(16) 1.391(5) yes
C(12) C(13) 1.391(5) yes
C(13) C(14) 1.379(6) yes
C(14) C(15) 1.392(5) yes
C(15) C(16) 1.381(5) yes
C(17) C(18) 1.395(5) yes
C(17) C(22) 1.406(5) yes
C(18) C(19) 1.389(5) yes
C(19) C(20) 1.379(6) yes
C(20) C(21) 1.390(6) yes
C(21) C(22) 1.394(5) yes
C(23) C(24) 1.399(5) yes
C(23) C(28) 1.392(5) yes
C(24) C(25) 1.405(6) yes
C(25) C(26) 1.368(8) yes
C(26) C(27) 1.384(8) yes
C(27) C(28) 1.393(6) yes
C(29) C(30) 1.380(6) yes
C(29) C(34) 1.400(6) yes
C(30) C(31) 1.398(6) yes
C(31) C(32) 1.379(8) yes
C(32) C(33) 1.379(9) yes
C(33) C(34) 1.395(7) yes
C(35) C(36) 1.392(5) yes
C(35) C(40) 1.387(5) yes
C(36) C(37) 1.401(5) yes
C(37) C(38) 1.375(7) yes
C(38) C(39) 1.370(8) yes
C(39) C(40) 1.403(6) yes
C(41) C(42) 1.395(5) yes
C(41) C(46) 1.381(6) yes
C(42) C(43) 1.390(6) yes
C(43) C(44) 1.371(8) yes
C(44) C(45) 1.377(8) yes
C(45) C(46) 1.390(6) yes
C(47) C(48) 1.457(5) yes

loop_
_geom_contact_atom_site_label_1
_geom_contact_atom_site_label_2
_geom_contact_distance
_geom_contact_site_symmetry_2
W Ru 2.6264(3) .
Ru S(2) 2.5148(8) .
Ru S(3) 2.5069(8) .
F(1) C(1) 3.392(7) 2_755
F(1) C(14) 3.455(5) 1_554
F(1) C(5) 3.506(7) 2_755
F(1) C(2) 3.561(8) 2_755
F(2) C(28) 3.367(5) .
F(2) C(10) 3.370(6) 1_455
F(2) C(22) 3.566(5) .
F(3) C(7) 3.294(7) 2_755
F(3) C(2) 3.407(7) 2_755
F(3) C(6) 3.409(7) 2_755
F(3) C(1) 3.439(7) 2_755
F(3) C(32) 3.449(7) 2_765
O(1) C(13) 3.339(5) 1_554
O(1) C(45) 3.595(6) 2_665
O(2) C(10) 3.587(9) 1_455
O(3) C(21) 3.260(6) .
O(3) C(48) 3.350(7) .
O(3) C(20) 3.537(7) 2_665
O(3) C(22) 3.559(6) .
C(6) C(27) 3.583(6) 2_755
C(8) C(13) 3.502(6) 2_756
C(13) C(44) 3.577(6) 2_666
C(15) C(26) 3.435(6) 2_656
C(15) C(27) 3.521(5) 2_656
C(15) C(25) 3.576(6) 2_656
C(30) C(39) 3.531(6) 2_766
C(31) C(48) 3.600(7) 2_765
C(32) C(47) 3.493(6) 2_765
C(38) C(42) 3.570(6) 2_766

loop_
_geom_torsion_atom_site_label_1
_geom_torsion_atom_site_label_2
_geom_torsion_atom_site_label_3
_geom_torsion_atom_site_label_4
_geom_torsion
_geom_torsion_site_symmetry_1
_geom_torsion_site_symmetry_2
_geom_torsion_site_symmetry_3
_geom_torsion_site_symmetry_4
_geom_torsion_publ_flag
W Ru P(1) C(11) 90.0(1) 0_555 5_1 5_555 55_5 yes
W Ru P(1) C(17) -145.8(1) 0_555 5_1 5_555 55_5 yes
W Ru P(1) C(23) -26.1(1) 0_555 5_1 5_555 55_5 yes
W Ru P(2) C(29) 76.0(1) 0_555 5_1 5_555 55_5 yes
W Ru P(2) C(35) -43.9(1) 0_555 5_1 5_555 55_5 yes
W Ru P(2) C(41) -169.3(1) 0_555 5_1 5_555 55_5 yes
W Ru N C(47) -161(5) 0_555 5_1 5_555 55_5 yes
W S(1) Ru S(2) -42.51(3) 0_555 5_1 5_555 55_5 yes
W S(1) Ru S(3) 41.40(2) 0_555 5_1 5_555 55_5 yes
W S(1) Ru P(1) 128.15(3) 0_555 5_1 5_555 55_5 yes
W S(1) Ru P(2) -125.48(3) 0_555 5_1 5_555 55_5 yes
W S(1) Ru N 37(2) 0_555 5_1 5_555 55_5 yes
W S(2) Ru S(1) 43.18(3) 0_555 5_1 5_555 55_5 yes
W S(2) Ru S(3) -44.07(2) 0_555 5_1 5_555 55_5 yes
W S(2) Ru P(1) -2.5(1) 0_555 5_1 5_555 55_5 yes
W S(2) Ru P(2) 137.80(3) 0_555 5_1 5_555 55_5 yes
W S(2) Ru N -134.76(8) 0_555 5_1 5_555 55_5 yes
W S(3) Ru S(1) -42.14(2) 0_555 5_1 5_555 55_5 yes
W S(3) Ru S(2) 44.18(2) 0_555 5_1 5_555 55_5 yes
W S(3) Ru P(1) -127.19(3) 0_555 5_1 5_555 55_5 yes
W S(3) Ru P(2) 52.4(1) 0_555 5_1 5_555 55_5 yes
W S(3) Ru N 137.70(8) 0_555 5_1 5_555 55_5 yes
W C(1) C(2) C(3) -64.3(3) 0_555 5_1 5_555 55_5 yes
W C(1) C(2) C(7) 120.9(4) 0_555 5_1 5_555 55_5 yes
W C(1) C(5) C(4) 65.8(3) 0_555 5_1 5_555 55_5 yes
W C(1) C(5) C(10) -122.3(5) 0_555 5_1 5_555 55_5 yes
W C(2) C(1) C(5) 63.5(3) 0_555 5_1 5_555 55_5 yes
W C(2) C(1) C(6) -118.7(4) 0_555 5_1 5_555 55_5 yes
W C(2) C(3) C(4) -65.2(3) 0_555 5_1 5_555 55_5 yes
W C(2) C(3) C(8) 120.1(4) 0_555 5_1 5_555 55_5 yes
W C(3) C(2) C(1) 64.4(3) 0_555 5_1 5_555 55_5 yes
W C(3) C(2) C(7) -120.8(4) 0_555 5_1 5_555 55_5 yes
W C(3) C(4) C(5) -62.9(3) 0_555 5_1 5_555 55_5 yes
W C(3) C(4) C(9) 117.1(4) 0_555 5_1 5_555 55_5 yes
W C(4) C(3) C(2) 65.0(3) 0_555 5_1 5_555 55_5 yes
W C(4) C(3) C(8) -120.4(4) 0_555 5_1 5_555 55_5 yes
W C(4) C(5) C(1) -65.5(3) 0_555 5_1 5_555 55_5 yes
W C(4) C(5) C(10) 122.7(5) 0_555 5_1 5_555 55_5 yes
W C(5) C(1) C(2) -63.7(3) 0_555 5_1 5_555 55_5 yes
W C(5) C(1) C(6) 118.5(4) 0_555 5_1 5_555 55_5 yes
W C(5) C(4) C(3) 63.0(3) 0_555 5_1 5_555 55_5 yes
W C(5) C(4) C(9) -117.1(4) 0_555 5_1 5_555 55_5 yes
Ru W C(1) C(2) -119.0(3) 0_555 5_1 5_555 55_5 yes
Ru W C(1) C(5) 124.7(3) 0_555 5_1 5_555 55_5 yes
Ru W C(1) C(6) 2.7(6) 0_555 5_1 5_555 55_5 yes
Ru W C(2) C(1) 129.5(2) 0_555 5_1 5_555 55_5 yes
Ru W C(2) C(3) -114.0(2) 0_555 5_1 5_555 55_5 yes
Ru W C(2) C(7) 7.5(5) 0_555 5_1 5_555 55_5 yes
Ru W C(3) C(2) 123.6(2) 0_555 5_1 5_555 55_5 yes
Ru W C(3) C(4) -121.1(3) 0_555 5_1 5_555 55_5 yes
Ru W C(3) C(8) 2.4(5) 0_555 5_1 5_555 55_5 yes
Ru W C(4) C(3) 115.7(3) 0_555 5_1 5_555 55_5 yes
Ru W C(4) C(5) -127.1(3) 0_555 5_1 5_555 55_5 yes
Ru W C(4) C(9) -5.3(6) 0_555 5_1 5_555 55_5 yes
Ru W C(5) C(1) -128.7(3) 0_555 5_1 5_555 55_5 yes
Ru W C(5) C(4) 116.4(3) 0_555 5_1 5_555 55_5 yes
Ru W C(5) C(10) -7.4(7) 0_555 5_1 5_555 55_5 yes
Ru S(1) W S(2) 50.09(3) 0_555 5_1 5_555 55_5 yes
Ru S(1) W S(3) -48.94(3) 0_555 5_1 5_555 55_5 yes
Ru S(1) W C(1) -159.9(2) 0_555 5_1 5_555 55_5 yes
Ru S(1) W C(2) -147.3(1) 0_555 5_1 5_555 55_5 yes
Ru S(1) W C(3) -173.4(1) 0_555 5_1 5_555 55_5 yes
Ru S(1) W C(4) 153.6(1) 0_555 5_1 5_555 55_5 yes
Ru S(1) W C(5) 147.2(2) 0_555 5_1 5_555 55_5 yes
Ru S(2) W S(1) -48.17(3) 0_555 5_1 5_555 55_5 yes
Ru S(2) W S(3) 51.92(3) 0_555 5_1 5_555 55_5 yes
Ru S(2) W C(1) 150.4(1) 0_555 5_1 5_555 55_5 yes
Ru S(2) W C(2) 162.6(2) 0_555 5_1 5_555 55_5 yes
Ru S(2) W C(3) -142.3(2) 0_555 5_1 5_555 55_5 yes
Ru S(2) W C(4) -149.8(1) 0_555 5_1 5_555 55_5 yes
Ru S(2) W C(5) 177.4(1) 0_555 5_1 5_555 55_5 yes
Ru S(3) W S(1) 47.16(3) 0_555 5_1 5_555 55_5 yes
Ru S(3) W S(2) -52.00(3) 0_555 5_1 5_555 55_5 yes
Ru S(3) W C(1) -166.1(1) 0_555 5_1 5_555 55_5 yes
Ru S(3) W C(2) 158.84(9) 0_555 5_1 5_555 55_5 yes
Ru S(3) W C(3) 139.9(1) 0_555 5_1 5_555 55_5 yes
Ru S(3) W C(4) 176.1(3) 0_555 5_1 5_555 55_5 yes
Ru S(3) W C(5) -147.0(1) 0_555 5_1 5_555 55_5 yes
Ru P(1) C(11) C(12) 20.0(3) 0_555 5_1 5_555 55_5 yes
Ru P(1) C(11) C(16) -161.1(3) 0_555 5_1 5_555 55_5 yes
Ru P(1) C(17) C(18) -125.0(3) 0_555 5_1 5_555 55_5 yes
Ru P(1) C(17) C(22) 51.2(3) 0_555 5_1 5_555 55_5 yes
Ru P(1) C(23) C(24) 77.0(3) 0_555 5_1 5_555 55_5 yes
Ru P(1) C(23) C(28) -101.6(3) 0_555 5_1 5_555 55_5 yes
Ru P(2) C(29) C(30) -100.8(3) 0_555 5_1 5_555 55_5 yes
Ru P(2) C(29) C(34) 79.0(3) 0_555 5_1 5_555 55_5 yes
Ru P(2) C(35) C(36) 56.3(3) 0_555 5_1 5_555 55_5 yes
Ru P(2) C(35) C(40) -117.8(3) 0_555 5_1 5_555 55_5 yes
Ru P(2) C(41) C(42) -178.4(3) 0_555 5_1 5_555 55_5 yes
Ru P(2) C(41) C(46) -4.2(4) 0_555 5_1 5_555 55_5 yes
Ru N C(47) C(48) -30(14) 0_555 5_1 5_555 55_5 yes
S(1) W Ru S(2) 120.36(4) 0_555 5_1 5_555 55_5 yes
S(1) W Ru S(3) -122.12(4) 0_555 5_1 5_555 55_5 yes
S(1) W Ru P(1) -60.28(3) 0_555 5_1 5_555 55_5 yes
S(1) W Ru P(2) 69.89(4) 0_555 5_1 5_555 55_5 yes
S(1) W Ru N -178.4(1) 0_555 5_1 5_555 55_5 yes
S(1) W C(1) C(2) 20.9(4) 0_555 5_1 5_555 55_5 yes
S(1) W C(1) C(5) -95.4(3) 0_555 5_1 5_555 55_5 yes
S(1) W C(1) C(6) 142.6(3) 0_555 5_1 5_555 55_5 yes
S(1) W C(2) C(1) -167.1(2) 0_555 5_1 5_555 55_5 yes
S(1) W C(2) C(3) -50.6(2) 0_555 5_1 5_555 55_5 yes
S(1) W C(2) C(7) 70.9(4) 0_555 5_1 5_555 55_5 yes
S(1) W C(3) C(2) 133.6(2) 0_555 5_1 5_555 55_5 yes
S(1) W C(3) C(4) -111.1(3) 0_555 5_1 5_555 55_5 yes
S(1) W C(3) C(8) 12.4(4) 0_555 5_1 5_555 55_5 yes
S(1) W C(4) C(3) 70.9(3) 0_555 5_1 5_555 55_5 yes
S(1) W C(4) C(5) -171.9(2) 0_555 5_1 5_555 55_5 yes
S(1) W C(4) C(9) -50.1(5) 0_555 5_1 5_555 55_5 yes
S(1) W C(5) C(1) 126.0(2) 0_555 5_1 5_555 55_5 yes
S(1) W C(5) C(4) 11.1(3) 0_555 5_1 5_555 55_5 yes
S(1) W C(5) C(10) -112.7(5) 0_555 5_1 5_555 55_5 yes
S(1) Ru W S(2) -120.36(4) 0_555 5_1 5_555 55_5 yes
S(1) Ru W S(3) 122.12(4) 0_555 5_1 5_555 55_5 yes
S(1) Ru W C(1) 153.9(2) 0_555 5_1 5_555 55_5 yes
S(1) Ru W C(2) 78.0(2) 0_555 5_1 5_555 55_5 yes
S(1) Ru W C(3) 11.6(2) 0_555 5_1 5_555 55_5 yes
S(1) Ru W C(4) -54.3(2) 0_555 5_1 5_555 55_5 yes
S(1) Ru W C(5) -125.8(3) 0_555 5_1 5_555 55_5 yes
S(1) Ru P(1) C(11) 46.4(1) 0_555 5_1 5_555 55_5 yes
S(1) Ru P(1) C(17) 170.5(1) 0_555 5_1 5_555 55_5 yes
S(1) Ru P(1) C(23) -69.7(1) 0_555 5_1 5_555 55_5 yes
S(1) Ru P(2) C(29) 124.1(1) 0_555 5_1 5_555 55_5 yes
S(1) Ru P(2) C(35) 4.2(1) 0_555 5_1 5_555 55_5 yes
S(1) Ru P(2) C(41) -121.2(1) 0_555 5_1 5_555 55_5 yes
S(1) Ru N C(47) 162(3) 0_555 5_1 5_555 55_5 yes
S(2) W Ru S(3) 117.52(3) 0_555 5_1 5_555 55_5 yes
S(2) W Ru P(1) 179.37(3) 0_555 5_1 5_555 55_5 yes
S(2) W Ru P(2) -50.47(4) 0_555 5_1 5_555 55_5 yes
S(2) W Ru N 61.2(1) 0_555 5_1 5_555 55_5 yes
S(2) W C(1) C(2) 168.3(2) 0_555 5_1 5_555 55_5 yes
S(2) W C(1) C(5) 52.0(3) 0_555 5_1 5_555 55_5 yes
S(2) W C(1) C(6) -70.0(4) 0_555 5_1 5_555 55_5 yes
S(2) W C(2) C(1) -19.9(4) 0_555 5_1 5_555 55_5 yes
S(2) W C(2) C(3) 96.6(3) 0_555 5_1 5_555 55_5 yes
S(2) W C(2) C(7) -141.9(3) 0_555 5_1 5_555 55_5 yes
S(2) W C(3) C(2) -128.1(2) 0_555 5_1 5_555 55_5 yes
S(2) W C(3) C(4) -12.8(3) 0_555 5_1 5_555 55_5 yes
S(2) W C(3) C(8) 110.7(4) 0_555 5_1 5_555 55_5 yes
S(2) W C(4) C(3) 171.0(2) 0_555 5_1 5_555 55_5 yes
S(2) W C(4) C(5) -71.8(3) 0_555 5_1 5_555 55_5 yes
S(2) W C(4) C(9) 50.0(5) 0_555 5_1 5_555 55_5 yes
S(2) W C(5) C(1) -133.5(3) 0_555 5_1 5_555 55_5 yes
S(2) W C(5) C(4) 111.6(3) 0_555 5_1 5_555 55_5 yes
S(2) W C(5) C(10) -12.2(5) 0_555 5_1 5_555 55_5 yes
S(2) Ru W S(3) -117.52(3) 0_555 5_1 5_555 55_5 yes
S(2) Ru W C(1) -85.8(2) 0_555 5_1 5_555 55_5 yes
S(2) Ru W C(2) -161.6(2) 0_555 5_1 5_555 55_5 yes
S(2) Ru W C(3) 132.0(2) 0_555 5_1 5_555 55_5 yes
S(2) Ru W C(4) 66.0(2) 0_555 5_1 5_555 55_5 yes
S(2) Ru W C(5) -5.4(3) 0_555 5_1 5_555 55_5 yes
S(2) Ru P(1) C(11) 92.2(2) 0_555 5_1 5_555 55_5 yes
S(2) Ru P(1) C(17) -143.7(2) 0_555 5_1 5_555 55_5 yes
S(2) Ru P(1) C(23) -23.9(2) 0_555 5_1 5_555 55_5 yes
S(2) Ru P(2) C(29) 38.6(1) 0_555 5_1 5_555 55_5 yes
S(2) Ru P(2) C(35) -81.2(1) 0_555 5_1 5_555 55_5 yes
S(2) Ru P(2) C(41) 153.3(1) 0_555 5_1 5_555 55_5 yes
S(2) Ru N C(47) -118(5) 0_555 5_1 5_555 55_5 yes
S(3) W Ru P(1) 61.84(3) 0_555 5_1 5_555 55_5 yes
S(3) W Ru P(2) -168.00(4) 0_555 5_1 5_555 55_5 yes
S(3) W Ru N -56.3(1) 0_555 5_1 5_555 55_5 yes
S(3) W C(1) C(2) -91.3(2) 0_555 5_1 5_555 55_5 yes
S(3) W C(1) C(5) 152.4(3) 0_555 5_1 5_555 55_5 yes
S(3) W C(1) C(6) 30.4(4) 0_555 5_1 5_555 55_5 yes
S(3) W C(2) C(1) 91.6(2) 0_555 5_1 5_555 55_5 yes
S(3) W C(2) C(3) -151.9(2) 0_555 5_1 5_555 55_5 yes
S(3) W C(2) C(7) -30.4(4) 0_555 5_1 5_555 55_5 yes
S(3) W C(3) C(2) 34.8(3) 0_555 5_1 5_555 55_5 yes
S(3) W C(3) C(4) 150.0(2) 0_555 5_1 5_555 55_5 yes
S(3) W C(3) C(8) -86.5(4) 0_555 5_1 5_555 55_5 yes
S(3) W C(4) C(3) -57.9(4) 0_555 5_1 5_555 55_5 yes
S(3) W C(4) C(5) 59.3(4) 0_555 5_1 5_555 55_5 yes
S(3) W C(4) C(9) -178.9(4) 0_555 5_1 5_555 55_5 yes
S(3) W C(5) C(1) -34.4(3) 0_555 5_1 5_555 55_5 yes
S(3) W C(5) C(4) -149.2(2) 0_555 5_1 5_555 55_5 yes
S(3) W C(5) C(10) 86.9(5) 0_555 5_1 5_555 55_5 yes
S(3) Ru W C(1) 31.8(2) 0_555 5_1 5_555 55_5 yes
S(3) Ru W C(2) -44.1(2) 0_555 5_1 5_555 55_5 yes
S(3) Ru W C(3) -110.5(2) 0_555 5_1 5_555 55_5 yes
S(3) Ru W C(4) -176.5(2) 0_555 5_1 5_555 55_5 yes
S(3) Ru W C(5) 112.1(3) 0_555 5_1 5_555 55_5 yes
S(3) Ru P(1) C(11) 133.5(1) 0_555 5_1 5_555 55_5 yes
S(3) Ru P(1) C(17) -102.3(1) 0_555 5_1 5_555 55_5 yes
S(3) Ru P(1) C(23) 17.4(1) 0_555 5_1 5_555 55_5 yes
S(3) Ru P(2) C(29) 30.4(2) 0_555 5_1 5_555 55_5 yes
S(3) Ru P(2) C(35) -89.4(2) 0_555 5_1 5_555 55_5 yes
S(3) Ru P(2) C(41) 145.2(2) 0_555 5_1 5_555 55_5 yes
S(3) Ru N C(47) 158(5) 0_555 5_1 5_555 55_5 yes
P(1) Ru W C(1) 93.6(2) 0_555 5_1 5_555 55_5 yes
P(1) Ru W C(2) 17.7(2) 0_555 5_1 5_555 55_5 yes
P(1) Ru W C(3) -48.6(2) 0_555 5_1 5_555 55_5 yes
P(1) Ru W C(4) -114.6(2) 0_555 5_1 5_555 55_5 yes
P(1) Ru W C(5) 173.9(3) 0_555 5_1 5_555 55_5 yes
P(1) Ru P(2) C(29) -150.0(1) 0_555 5_1 5_555 55_5 yes
P(1) Ru P(2) C(35) 90.1(1) 0_555 5_1 5_555 55_5 yes
P(1) Ru P(2) C(41) -35.3(1) 0_555 5_1 5_555 55_5 yes
P(1) Ru N C(47) 71(5) 0_555 5_1 5_555 55_5 yes
P(1) C(11) C(12) C(13) 178.7(3) 0_555 5_1 5_555 55_5 yes
P(1) C(11) C(16) C(15) -178.7(3) 0_555 5_1 5_555 55_5 yes
P(1) C(17) C(18) C(19) 175.6(3) 0_555 5_1 5_555 55_5 yes
P(1) C(17) C(22) C(21) -175.7(3) 0_555 5_1 5_555 55_5 yes
P(1) C(23) C(24) C(25) -178.1(3) 0_555 5_1 5_555 55_5 yes
P(1) C(23) C(28) C(27) 177.4(3) 0_555 5_1 5_555 55_5 yes
P(2) Ru W C(1) -136.2(2) 0_555 5_1 5_555 55_5 yes
P(2) Ru W C(2) 147.9(2) 0_555 5_1 5_555 55_5 yes
P(2) Ru W C(3) 81.5(2) 0_555 5_1 5_555 55_5 yes
P(2) Ru W C(4) 15.5(2) 0_555 5_1 5_555 55_5 yes
P(2) Ru W C(5) -55.9(3) 0_555 5_1 5_555 55_5 yes
P(2) Ru P(1) C(11) -46.4(1) 0_555 5_1 5_555 55_5 yes
P(2) Ru P(1) C(17) 77.8(1) 0_555 5_1 5_555 55_5 yes
P(2) Ru P(1) C(23) -162.5(1) 0_555 5_1 5_555 55_5 yes
P(2) Ru N C(47) -35(5) 0_555 5_1 5_555 55_5 yes
P(2) C(29) C(30) C(31) 177.7(3) 0_555 5_1 5_555 55_5 yes
P(2) C(29) C(34) C(33) -176.2(4) 0_555 5_1 5_555 55_5 yes
P(2) C(35) C(36) C(37) -176.5(3) 0_555 5_1 5_555 55_5 yes
P(2) C(35) C(40) C(39) 175.0(3) 0_555 5_1 5_555 55_5 yes
P(2) C(41) C(42) C(43) 175.5(3) 0_555 5_1 5_555 55_5 yes
P(2) C(41) C(46) C(45) -175.4(4) 0_555 5_1 5_555 55_5 yes
F(1) C(49) S(4) O(1) -58.7(5) 0_555 5_1 5_555 55_5 yes
F(1) C(49) S(4) O(2) 62.2(6) 0_555 5_1 5_555 55_5 yes
F(1) C(49) S(4) O(3) -177.1(5) 0_555 5_1 5_555 55_5 yes
F(2) C(49) S(4) O(1) -179.3(4) 0_555 5_1 5_555 55_5 yes
F(2) C(49) S(4) O(2) -58.4(5) 0_555 5_1 5_555 55_5 yes
F(2) C(49) S(4) O(3) 62.3(4) 0_555 5_1 5_555 55_5 yes
F(3) C(49) S(4) O(1) 61.9(5) 0_555 5_1 5_555 55_5 yes
F(3) C(49) S(4) O(2) -177.2(5) 0_555 5_1 5_555 55_5 yes
F(3) C(49) S(4) O(3) -56.5(5) 0_555 5_1 5_555 55_5 yes
N Ru W C(1) -24.6(3) 0_555 5_1 5_555 55_5 yes
N Ru W C(2) -100.4(2) 0_555 5_1 5_555 55_5 yes
N Ru W C(3) -166.8(2) 0_555 5_1 5_555 55_5 yes
N Ru W C(4) 127.2(3) 0_555 5_1 5_555 55_5 yes
N Ru W C(5) 55.8(3) 0_555 5_1 5_555 55_5 yes
N Ru P(1) C(11) -135.7(2) 0_555 5_1 5_555 55_5 yes
N Ru P(1) C(17) -11.6(2) 0_555 5_1 5_555 55_5 yes
N Ru P(1) C(23) 108.2(2) 0_555 5_1 5_555 55_5 yes
N Ru P(2) C(29) -55.3(2) 0_555 5_1 5_555 55_5 yes
N Ru P(2) C(35) -175.1(2) 0_555 5_1 5_555 55_5 yes
N Ru P(2) C(41) 59.4(2) 0_555 5_1 5_555 55_5 yes
C(1) W C(2) C(3) 116.5(4) 0_555 5_1 5_555 55_5 yes
C(1) W C(2) C(7) -122.0(5) 0_555 5_1 5_555 55_5 yes
C(1) W C(3) C(2) -37.2(2) 0_555 5_1 5_555 55_5 yes
C(1) W C(3) C(4) 78.1(3) 0_555 5_1 5_555 55_5 yes
C(1) W C(3) C(8) -158.4(5) 0_555 5_1 5_555 55_5 yes
C(1) W C(4) C(3) -79.0(3) 0_555 5_1 5_555 55_5 yes
C(1) W C(4) C(5) 38.1(3) 0_555 5_1 5_555 55_5 yes
C(1) W C(4) C(9) 159.9(5) 0_555 5_1 5_555 55_5 yes
C(1) W C(5) C(4) -114.9(4) 0_555 5_1 5_555 55_5 yes
C(1) W C(5) C(10) 121.3(7) 0_555 5_1 5_555 55_5 yes
C(1) C(2) W C(3) -116.5(4) 0_555 5_1 5_555 55_5 yes
C(1) C(2) W C(4) -78.6(3) 0_555 5_1 5_555 55_5 yes
C(1) C(2) W C(5) -37.3(3) 0_555 5_1 5_555 55_5 yes
C(1) C(2) C(3) C(4) -0.8(4) 0_555 5_1 5_555 55_5 yes
C(1) C(2) C(3) C(8) -175.5(4) 0_555 5_1 5_555 55_5 yes
C(1) C(5) W C(2) 37.1(2) 0_555 5_1 5_555 55_5 yes
C(1) C(5) W C(3) 78.0(3) 0_555 5_1 5_555 55_5 yes
C(1) C(5) W C(4) 114.9(4) 0_555 5_1 5_555 55_5 yes
C(1) C(5) C(4) C(3) -2.6(5) 0_555 5_1 5_555 55_5 yes
C(1) C(5) C(4) C(9) 177.4(4) 0_555 5_1 5_555 55_5 yes
C(2) W C(1) C(5) -116.3(4) 0_555 5_1 5_555 55_5 yes
C(2) W C(1) C(6) 121.7(5) 0_555 5_1 5_555 55_5 yes
C(2) W C(3) C(4) 115.3(4) 0_555 5_1 5_555 55_5 yes
C(2) W C(3) C(8) -121.2(5) 0_555 5_1 5_555 55_5 yes
C(2) W C(4) C(3) -37.4(2) 0_555 5_1 5_555 55_5 yes
C(2) W C(4) C(5) 79.7(3) 0_555 5_1 5_555 55_5 yes
C(2) W C(4) C(9) -158.5(6) 0_555 5_1 5_555 55_5 yes
C(2) W C(5) C(4) -77.8(3) 0_555 5_1 5_555 55_5 yes
C(2) W C(5) C(10) 158.4(6) 0_555 5_1 5_555 55_5 yes
C(2) C(1) W C(3) 36.8(2) 0_555 5_1 5_555 55_5 yes
C(2) C(1) W C(4) 78.5(3) 0_555 5_1 5_555 55_5 yes
C(2) C(1) W C(5) 116.3(4) 0_555 5_1 5_555 55_5 yes
C(2) C(1) C(5) C(4) 2.1(5) 0_555 5_1 5_555 55_5 yes
C(2) C(1) C(5) C(10) 174.0(4) 0_555 5_1 5_555 55_5 yes
C(2) C(3) W C(4) -115.3(4) 0_555 5_1 5_555 55_5 yes
C(2) C(3) W C(5) -78.8(3) 0_555 5_1 5_555 55_5 yes
C(2) C(3) C(4) C(5) 2.1(4) 0_555 5_1 5_555 55_5 yes
C(2) C(3) C(4) C(9) -177.9(4) 0_555 5_1 5_555 55_5 yes
C(3) W C(1) C(5) -79.4(3) 0_555 5_1 5_555 55_5 yes
C(3) W C(1) C(6) 158.6(5) 0_555 5_1 5_555 55_5 yes
C(3) W C(2) C(7) 121.5(5) 0_555 5_1 5_555 55_5 yes
C(3) W C(4) C(5) 117.2(4) 0_555 5_1 5_555 55_5 yes
C(3) W C(4) C(9) -121.0(6) 0_555 5_1 5_555 55_5 yes
C(3) W C(5) C(4) -36.8(3) 0_555 5_1 5_555 55_5 yes
C(3) W C(5) C(10) -160.7(6) 0_555 5_1 5_555 55_5 yes
C(3) C(2) W C(4) 37.9(3) 0_555 5_1 5_555 55_5 yes
C(3) C(2) W C(5) 79.2(3) 0_555 5_1 5_555 55_5 yes
C(3) C(2) C(1) C(5) -0.8(4) 0_555 5_1 5_555 55_5 yes
C(3) C(2) C(1) C(6) 177.0(4) 0_555 5_1 5_555 55_5 yes
C(3) C(4) W C(5) -117.2(4) 0_555 5_1 5_555 55_5 yes
C(3) C(4) C(5) C(10) -174.3(4) 0_555 5_1 5_555 55_5 yes
C(4) W C(1) C(5) -37.7(3) 0_555 5_1 5_555 55_5 yes
C(4) W C(1) C(6) -159.7(5) 0_555 5_1 5_555 55_5 yes
C(4) W C(2) C(7) 159.4(4) 0_555 5_1 5_555 55_5 yes
C(4) W C(3) C(8) 123.5(5) 0_555 5_1 5_555 55_5 yes
C(4) W C(5) C(10) -123.8(7) 0_555 5_1 5_555 55_5 yes
C(4) C(3) W C(5) 36.5(3) 0_555 5_1 5_555 55_5 yes
C(4) C(3) C(2) C(7) 174.0(4) 0_555 5_1 5_555 55_5 yes
C(4) C(5) C(1) C(6) -175.7(4) 0_555 5_1 5_555 55_5 yes
C(5) W C(1) C(6) -122.0(5) 0_555 5_1 5_555 55_5 yes
C(5) W C(2) C(7) -159.3(4) 0_555 5_1 5_555 55_5 yes
C(5) W C(3) C(8) 160.0(5) 0_555 5_1 5_555 55_5 yes
C(5) W C(4) C(9) 121.8(6) 0_555 5_1 5_555 55_5 yes
C(5) C(1) C(2) C(7) -175.6(4) 0_555 5_1 5_555 55_5 yes
C(5) C(4) C(3) C(8) 176.7(4) 0_555 5_1 5_555 55_5 yes
C(6) C(1) C(2) C(7) 2.2(7) 0_555 5_1 5_555 55_5 yes
C(6) C(1) C(5) C(10) -3.8(7) 0_555 5_1 5_555 55_5 yes
C(7) C(2) C(3) C(8) -0.7(6) 0_555 5_1 5_555 55_5 yes
C(8) C(3) C(4) C(9) -3.3(7) 0_555 5_1 5_555 55_5 yes
C(9) C(4) C(5) C(10) 5.7(7) 0_555 5_1 5_555 55_5 yes
C(11) P(1) C(17) C(18) 6.5(3) 0_555 5_1 5_555 55_5 yes
C(11) P(1) C(17) C(22) -177.3(3) 0_555 5_1 5_555 55_5 yes
C(11) P(1) C(23) C(24) -49.2(3) 0_555 5_1 5_555 55_5 yes
C(11) P(1) C(23) C(28) 132.1(3) 0_555 5_1 5_555 55_5 yes
C(11) C(12) C(13) C(14) 0.0(6) 0_555 5_1 5_555 55_5 yes
C(11) C(16) C(15) C(14) 0.2(6) 0_555 5_1 5_555 55_5 yes
C(12) C(11) P(1) C(17) -111.4(3) 0_555 5_1 5_555 55_5 yes
C(12) C(11) P(1) C(23) 142.7(3) 0_555 5_1 5_555 55_5 yes
C(12) C(11) C(16) C(15) 0.2(6) 0_555 5_1 5_555 55_5 yes
C(12) C(13) C(14) C(15) 0.3(6) 0_555 5_1 5_555 55_5 yes
C(13) C(12) C(11) C(16) -0.3(5) 0_555 5_1 5_555 55_5 yes
C(13) C(14) C(15) C(16) -0.4(6) 0_555 5_1 5_555 55_5 yes
C(16) C(11) P(1) C(17) 67.5(3) 0_555 5_1 5_555 55_5 yes
C(16) C(11) P(1) C(23) -38.4(3) 0_555 5_1 5_555 55_5 yes
C(17) P(1) C(23) C(24) -154.9(3) 0_555 5_1 5_555 55_5 yes
C(17) P(1) C(23) C(28) 26.4(3) 0_555 5_1 5_555 55_5 yes
C(17) C(18) C(19) C(20) 0.3(6) 0_555 5_1 5_555 55_5 yes
C(17) C(22) C(21) C(20) -0.3(6) 0_555 5_1 5_555 55_5 yes
C(18) C(17) P(1) C(23) 110.3(3) 0_555 5_1 5_555 55_5 yes
C(18) C(17) C(22) C(21) 0.6(5) 0_555 5_1 5_555 55_5 yes
C(18) C(19) C(20) C(21) -0.1(7) 0_555 5_1 5_555 55_5 yes
C(19) C(18) C(17) C(22) -0.6(5) 0_555 5_1 5_555 55_5 yes
C(19) C(20) C(21) C(22) 0.1(7) 0_555 5_1 5_555 55_5 yes
C(22) C(17) P(1) C(23) -73.6(3) 0_555 5_1 5_555 55_5 yes
C(23) C(24) C(25) C(26) 0.6(6) 0_555 5_1 5_555 55_5 yes
C(23) C(28) C(27) C(26) 0.6(6) 0_555 5_1 5_555 55_5 yes
C(24) C(23) C(28) C(27) -1.2(5) 0_555 5_1 5_555 55_5 yes
C(24) C(25) C(26) C(27) -1.2(7) 0_555 5_1 5_555 55_5 yes
C(25) C(24) C(23) C(28) 0.7(5) 0_555 5_1 5_555 55_5 yes
C(25) C(26) C(27) C(28) 0.7(6) 0_555 5_1 5_555 55_5 yes
C(29) P(2) C(35) C(36) -67.3(3) 0_555 5_1 5_555 55_5 yes
C(29) P(2) C(35) C(40) 118.6(3) 0_555 5_1 5_555 55_5 yes
C(29) P(2) C(41) C(42) -56.5(3) 0_555 5_1 5_555 55_5 yes
C(29) P(2) C(41) C(46) 117.6(3) 0_555 5_1 5_555 55_5 yes
C(29) C(30) C(31) C(32) -0.6(7) 0_555 5_1 5_555 55_5 yes
C(29) C(34) C(33) C(32) -2.4(8) 0_555 5_1 5_555 55_5 yes
C(30) C(29) P(2) C(35) 24.3(4) 0_555 5_1 5_555 55_5 yes
C(30) C(29) P(2) C(41) 131.0(3) 0_555 5_1 5_555 55_5 yes
C(30) C(29) C(34) C(33) 3.6(6) 0_555 5_1 5_555 55_5 yes
C(30) C(31) C(32) C(33) 1.9(7) 0_555 5_1 5_555 55_5 yes
C(31) C(30) C(29) C(34) -2.1(6) 0_555 5_1 5_555 55_5 yes
C(31) C(32) C(33) C(34) -0.4(8) 0_555 5_1 5_555 55_5 yes
C(34) C(29) P(2) C(35) -155.9(3) 0_555 5_1 5_555 55_5 yes
C(34) C(29) P(2) C(41) -49.2(3) 0_555 5_1 5_555 55_5 yes
C(35) P(2) C(41) C(42) 51.5(4) 0_555 5_1 5_555 55_5 yes
C(35) P(2) C(41) C(46) -134.4(3) 0_555 5_1 5_555 55_5 yes
C(35) C(36) C(37) C(38) 2.1(6) 0_555 5_1 5_555 55_5 yes
C(35) C(40) C(39) C(38) 0.8(6) 0_555 5_1 5_555 55_5 yes
C(36) C(35) P(2) C(41) -169.6(3) 0_555 5_1 5_555 55_5 yes
C(36) C(35) C(40) C(39) 0.9(5) 0_555 5_1 5_555 55_5 yes
C(36) C(37) C(38) C(39) -0.4(6) 0_555 5_1 5_555 55_5 yes
C(37) C(36) C(35) C(40) -2.3(5) 0_555 5_1 5_555 55_5 yes
C(37) C(38) C(39) C(40) -1.0(6) 0_555 5_1 5_555 55_5 yes
C(40) C(35) P(2) C(41) 16.3(3) 0_555 5_1 5_555 55_5 yes
C(41) C(42) C(43) C(44) 0.5(7) 0_555 5_1 5_555 55_5 yes
C(41) C(46) C(45) C(44) -0.5(8) 0_555 5_1 5_555 55_5 yes
C(42) C(41) C(46) C(45) -1.3(7) 0_555 5_1 5_555 55_5 yes
C(42) C(43) C(44) C(45) -2.3(8) 0_555 5_1 5_555 55_5 yes
C(43) C(42) C(41) C(46) 1.3(6) 0_555 5_1 5_555 55_5 yes
C(43) C(44) C(45) C(46) 2.4(8) 0_555 5_1 5_555 55_5 yes
C(43) C(44) C(45) C(46) 2.4(8) 0_555 5_1 5_555 55_5 yes
